data_7717445
loop_
_publ_author_name
'Wojnowski, Tomasz'
'Ordyszewska, Anna'
'Halenka, Hanna'
'Anusiewicz, Iwona'
'Chojnacki, Jaros\/law'
'Kaniewska-Laskowska, Kinga'
'Grubba, Rafa\/l'

_publ_section_title
;
 Activation of small molecules by ambiphilic NHC-stabilized
 phosphinoborenium cation: formation of boreniums with B-O-C, B-O-B, and
 B-O-P structural motifs
;
_journal_name_full 'Dalton Transactions'
_journal_paper_doi 10.1039/D4DT02656J
_journal_year 2024
_chemical_formula_moiety 'C26 H52 B2 N6 O 2+, 2(C H2 Cl2), 2(Br -)'
_chemical_formula_sum 'C28 H56 B2 Br2 Cl4 N6 O'
_chemical_formula_weight 816.02
_space_group_crystal_system triclinic
_space_group_IT_number 2
_space_group_name_Hall '-P 1'
_space_group_name_H-M_alt 'P -1'
_atom_sites_solution_hydrogens geom
_atom_sites_solution_primary dual
_atom_sites_solution_secondary difmap
_audit_creation_date 2024-02-28
_audit_creation_method
;
Olex2 1.2
(compiled 2018.05.29 svn.r3508 for OlexSys, GUI svn.r5506)
;
_audit_update_record
;
2024-07-03 deposited with the CCDC.	2024-11-04 downloaded from the CCDC.
;
_cell_angle_alpha 89.856(5)
_cell_angle_beta 82.239(5)
_cell_angle_gamma 86.530(5)
_cell_formula_units_Z 2
_cell_length_a 9.4236(5)
_cell_length_b 12.6085(7)
_cell_length_c 16.8265(11)
_cell_measurement_reflns_used 24503
_cell_measurement_temperature 120(2)
_cell_measurement_theta_max 29.62
_cell_measurement_theta_min 2.02
_cell_volume 1977.3(2)
_computing_cell_refinement 'X-Area Recipe 1.34.0.0 (STOE, 2019)'
_computing_data_collection 'X-Area WinXpose 2.0.22.0 (STOE, 2016)'
_computing_data_reduction 'X-Area Integrate 1.77.0.0 (STOE, 2019) X-Area X-Red32 1.65.0.0 (STOE, 2018)'
_computing_molecular_graphics 'Olex2 (Dolomanov et al., 2009)'
_computing_publication_material 'Olex2 (Dolomanov et al., 2009)'
_computing_structure_refinement 'ShelXL (Sheldrick, 2015)'
_computing_structure_solution 'SHELXT 2018/2 (Sheldrick, 2018)'
_diffrn_ambient_temperature 120.15
_diffrn_detector_area_resol_mean 6.67
_diffrn_measured_fraction_theta_full 0.999
_diffrn_measured_fraction_theta_max 0.999
_diffrn_measurement_device_type 'STOE IPDS 2T'
_diffrn_measurement_method 'rotation method, \w scans'
_diffrn_radiation_type MoK\a
_diffrn_radiation_wavelength 0.71073
_diffrn_reflns_av_R_equivalents 0.0600
_diffrn_reflns_av_unetI/netI 0.0672
_diffrn_reflns_Laue_measured_fraction_full 0.999
_diffrn_reflns_Laue_measured_fraction_max 0.999
_diffrn_reflns_limit_h_max 11
_diffrn_reflns_limit_h_min -11
_diffrn_reflns_limit_k_max 15
_diffrn_reflns_limit_k_min -15
_diffrn_reflns_limit_l_max 20
_diffrn_reflns_limit_l_min -20
_diffrn_reflns_number 17723
_diffrn_reflns_point_group_measured_fraction_full 0.999
_diffrn_reflns_point_group_measured_fraction_max 0.999
_diffrn_reflns_theta_full 25.242
_diffrn_reflns_theta_max 25.500
_diffrn_reflns_theta_min 2.022
_diffrn_source 'GeniX Mo, 0.05 x 0.05 mm2 microfocus'
_exptl_absorpt_coefficient_mu 2.350
_exptl_absorpt_correction_T_max 0.9715
_exptl_absorpt_correction_T_min 0.6694
_exptl_absorpt_correction_type integration
_exptl_absorpt_process_details
'STOE X-Red32, absorption correction by Gaussian integration, analogous to P. Coppens, "The Evaluation of Absorption and Extinction in Single-Crystal Structure Analysis", published in F. R. Ahmed (Editor), "Crystallographic Computing", Munksgaard, Copenhagen (1970), 255 - 270'
_exptl_crystal_colour colourless
_exptl_crystal_colour_primary colourless
_exptl_crystal_density_diffrn 1.371
_exptl_crystal_density_method 'not measured'
_exptl_crystal_description needle
_exptl_crystal_F_000 844
_exptl_crystal_size_max 0.32
_exptl_crystal_size_mid 0.03
_exptl_crystal_size_min 0.016
_refine_diff_density_max 1.106
_refine_diff_density_min -1.157
_refine_diff_density_rms 0.126
_refine_ls_extinction_method none
_refine_ls_goodness_of_fit_ref 1.189
_refine_ls_hydrogen_treatment constr
_refine_ls_matrix_type full
_refine_ls_number_parameters 404
_refine_ls_number_reflns 7377
_refine_ls_number_restraints 0
_refine_ls_restrained_S_all 1.189
_refine_ls_R_factor_all 0.1295
_refine_ls_R_factor_gt 0.0797
_refine_ls_shift/su_max 0.001
_refine_ls_shift/su_mean 0.000
_refine_ls_structure_factor_coef Fsqd
_refine_ls_weighting_details 'w=1/[\s^2^(Fo^2^)+16.6887P] where P=(Fo^2^+2Fc^2^)/3'
_refine_ls_weighting_scheme calc
_refine_ls_wR_factor_gt 0.1402
_refine_ls_wR_factor_ref 0.1647
_reflns_Friedel_coverage 0.000
_reflns_number_gt 5163
_reflns_number_total 7377
_reflns_threshold_expression 'I > 2\s(I)'
_cod_data_source_file d4dt02656j2.cif
_cod_data_source_block 3_Br_2
_cod_database_code 7717445
_shelx_shelxl_version_number 2018/3
_shelx_space_group_comment
;
The symmetry employed for this shelxl refinement is uniquely defined
by the following loop, which should always be used as a source of
symmetry information in preference to the above space-group names.
They are only intended as comments.
;
_shelx_estimated_absorpt_t_max 0.963
_shelx_estimated_absorpt_t_min 0.520
_olex2_refinement_description
;
1. Fixed Uiso
 At 1.2 times of:
  All C(H) groups, All C(H,H) groups
 At 1.5 times of:
  All C(H,H,H) groups
2.a Ternary CH refined with riding coordinates:
 C8(H8), C11(H11), C21(H21), C24(H24)
2.b Secondary CH2 refined with riding coordinates:
 C27(H27A,H27B), C28(H28A,H28B)
2.c Idealised Me refined as rotating group:
 C4(H4A,H4B,H4C), C5(H5A,H5B,H5C), C6(H6A,H6B,H6C), C7(H7A,H7B,H7C), C9(H9A,
 H9B,H9C), C10(H10A,H10B,H10C), C12(H12A,H12B,H12C), C13(H13A,H13B,H13C),
 C17(H17A,H17B,H17C), C18(H18A,H18B,H18C), C19(H19A,H19B,H19C), C20(H20A,H20B,
 H20C), C22(H22A,H22B,H22C), C23(H23A,H23B,H23C), C25(H25A,H25B,H25C), C26(H26A,
 H26B,H26C)
;
_olex2_submission_special_instructions 'No special instructions were received'

loop_
_space_group_symop_operation_xyz
'x, y, z'
'-x, -y, -z'

loop_
_atom_site_label
_atom_site_type_symbol
_atom_site_fract_x
_atom_site_fract_y
_atom_site_fract_z
_atom_site_U_iso_or_equiv
_atom_site_adp_type
_atom_site_occupancy
_atom_site_site_symmetry_order
_atom_site_calc_flag
_atom_site_refinement_flags_posn
_atom_site_refinement_flags_adp
_atom_site_refinement_flags_occupancy
_atom_site_disorder_assembly
_atom_site_disorder_group
O1 O 0.3213(5) 0.6697(3) 0.2022(3) 0.0219(10) Uani 1 1 d . . . . .
N1 N 0.4186(6) 0.8840(4) 0.3207(3) 0.0198(12) Uani 1 1 d . . . . .
N2 N 0.2638(6) 0.9345(4) 0.2433(3) 0.0198(12) Uani 1 1 d . . . . .
N3 N 0.5271(6) 0.7606(4) 0.1412(3) 0.0197(12) Uani 1 1 d . . . . .
N4 N 0.2993(6) 0.6491(4) 0.4052(3) 0.0217(12) Uani 1 1 d . . . . .
N5 N 0.1234(6) 0.7587(4) 0.3870(3) 0.0217(12) Uani 1 1 d . . . . .
N6 N 0.1167(6) 0.5654(4) 0.2483(3) 0.0239(13) Uani 1 1 d . . . . .
C1 C 0.3628(7) 0.8559(5) 0.2551(4) 0.0199(14) Uani 1 1 d . . . . .
C2 C 0.3559(7) 0.9809(5) 0.3506(4) 0.0213(15) Uani 1 1 d . . . . .
C3 C 0.2585(7) 1.0133(5) 0.3019(4) 0.0230(15) Uani 1 1 d . . . . .
C4 C 0.5384(7) 0.8260(6) 0.3521(4) 0.0265(16) Uani 1 1 d . . . . .
H4A H 0.557751 0.756873 0.325074 0.040 Uiso 1 1 calc GR . . . .
H4B H 0.513531 0.815290 0.409903 0.040 Uiso 1 1 calc GR . . . .
H4C H 0.624023 0.867066 0.342357 0.040 Uiso 1 1 calc GR . . . .
C5 C 0.3980(8) 1.0311(6) 0.4235(4) 0.0286(16) Uani 1 1 d . . . . .
H5A H 0.372942 0.985870 0.470126 0.043 Uiso 1 1 calc GR . . . .
H5B H 0.346974 1.100976 0.432508 0.043 Uiso 1 1 calc GR . . . .
H5C H 0.501665 1.039369 0.415699 0.043 Uiso 1 1 calc GR . . . .
C6 C 0.1624(8) 1.1119(5) 0.3016(5) 0.0281(17) Uani 1 1 d . . . . .
H6A H 0.178954 1.145750 0.248990 0.042 Uiso 1 1 calc GR . . . .
H6B H 0.183135 1.161032 0.343016 0.042 Uiso 1 1 calc GR . . . .
H6C H 0.062117 1.093542 0.312728 0.042 Uiso 1 1 calc GR . . . .
C7 C 0.1784(8) 0.9400(6) 0.1774(4) 0.0271(16) Uani 1 1 d . . . . .
H7A H 0.212067 0.995812 0.140157 0.041 Uiso 1 1 calc GR . . . .
H7B H 0.077408 0.956331 0.198562 0.041 Uiso 1 1 calc GR . . . .
H7C H 0.188296 0.871522 0.149155 0.041 Uiso 1 1 calc GR . . . .
C8 C 0.6161(7) 0.8555(5) 0.1336(4) 0.0238(15) Uani 1 1 d . . . . .
H8 H 0.578727 0.903344 0.179996 0.029 Uiso 1 1 calc R . . . .
C9 C 0.7733(8) 0.8280(6) 0.1399(5) 0.0351(19) Uani 1 1 d . . . . .
H9A H 0.781270 0.785378 0.188026 0.053 Uiso 1 1 calc GR . . . .
H9B H 0.822898 0.893626 0.143382 0.053 Uiso 1 1 calc GR . . . .
H9C H 0.817095 0.787424 0.092338 0.053 Uiso 1 1 calc GR . . . .
C10 C 0.5951(9) 0.9175(6) 0.0581(5) 0.039(2) Uani 1 1 d . . . . .
H10A H 0.638996 0.876227 0.010857 0.059 Uiso 1 1 calc GR . . . .
H10B H 0.640472 0.985328 0.059051 0.059 Uiso 1 1 calc GR . . . .
H10C H 0.492270 0.931009 0.055572 0.059 Uiso 1 1 calc GR . . . .
C11 C 0.5764(7) 0.6776(6) 0.0780(4) 0.0261(16) Uani 1 1 d . . . . .
H11 H 0.661428 0.704898 0.043747 0.031 Uiso 1 1 calc R . . . .
C12 C 0.4635(8) 0.6633(6) 0.0237(5) 0.0325(18) Uani 1 1 d . . . . .
H12A H 0.382212 0.628960 0.053537 0.049 Uiso 1 1 calc GR . . . .
H12B H 0.504573 0.618711 -0.022327 0.049 Uiso 1 1 calc GR . . . .
H12C H 0.430373 0.732807 0.004715 0.049 Uiso 1 1 calc GR . . . .
C13 C 0.6278(8) 0.5751(5) 0.1155(5) 0.0314(17) Uani 1 1 d . . . . .
H13A H 0.709471 0.588364 0.143699 0.047 Uiso 1 1 calc GR . . . .
H13B H 0.657335 0.521625 0.073392 0.047 Uiso 1 1 calc GR . . . .
H13C H 0.549709 0.549131 0.153614 0.047 Uiso 1 1 calc GR . . . .
C14 C 0.2122(7) 0.6810(5) 0.3509(4) 0.0190(14) Uani 1 1 d . . . . .
C15 C 0.2610(7) 0.7065(6) 0.4763(4) 0.0269(16) Uani 1 1 d . . . . .
C16 C 0.1512(7) 0.7759(6) 0.4642(4) 0.0265(16) Uani 1 1 d . . . . .
C17 C 0.4095(8) 0.5623(5) 0.3938(5) 0.0295(17) Uani 1 1 d . . . . .
H17A H 0.375282 0.500115 0.423909 0.044 Uiso 1 1 calc GR . . . .
H17B H 0.496882 0.584239 0.413139 0.044 Uiso 1 1 calc GR . . . .
H17C H 0.430596 0.544177 0.336636 0.044 Uiso 1 1 calc GR . . . .
C18 C 0.3342(9) 0.6863(8) 0.5487(5) 0.043(2) Uani 1 1 d . . . . .
H18A H 0.313147 0.615652 0.569865 0.065 Uiso 1 1 calc GR . . . .
H18B H 0.299437 0.740208 0.589720 0.065 Uiso 1 1 calc GR . . . .
H18C H 0.438012 0.689776 0.533977 0.065 Uiso 1 1 calc GR . . . .
C19 C 0.0694(9) 0.8590(8) 0.5162(5) 0.048(2) Uani 1 1 d . . . . .
H19A H 0.078729 0.928213 0.489967 0.072 Uiso 1 1 calc GR . . . .
H19B H 0.107135 0.860903 0.567631 0.072 Uiso 1 1 calc GR . . . .
H19C H -0.032025 0.843122 0.525465 0.072 Uiso 1 1 calc GR . . . .
C20 C 0.0013(7) 0.8118(6) 0.3524(4) 0.0259(16) Uani 1 1 d . . . . .
H20A H 0.006873 0.791554 0.295876 0.039 Uiso 1 1 calc GR . . . .
H20B H 0.005406 0.889063 0.356742 0.039 Uiso 1 1 calc GR . . . .
H20C H -0.089084 0.790035 0.381886 0.039 Uiso 1 1 calc GR . . . .
C21 C 0.1099(7) 0.5164(6) 0.1682(5) 0.0285(17) Uani 1 1 d . . . . .
H21 H 0.028894 0.468060 0.175744 0.034 Uiso 1 1 calc R . . . .
C22 C 0.0717(8) 0.6000(6) 0.1081(5) 0.0323(18) Uani 1 1 d . . . . .
H22A H -0.018053 0.639485 0.129532 0.048 Uiso 1 1 calc GR . . . .
H22B H 0.059631 0.565285 0.057561 0.048 Uiso 1 1 calc GR . . . .
H22C H 0.148740 0.649166 0.098333 0.048 Uiso 1 1 calc GR . . . .
C23 C 0.2438(8) 0.4474(6) 0.1398(5) 0.0365(19) Uani 1 1 d . . . . .
H23A H 0.327762 0.490200 0.136568 0.055 Uiso 1 1 calc GR . . . .
H23B H 0.236673 0.418126 0.086652 0.055 Uiso 1 1 calc GR . . . .
H23C H 0.253740 0.389144 0.177661 0.055 Uiso 1 1 calc GR . . . .
C24 C 0.0096(8) 0.5273(6) 0.3148(5) 0.0306(17) Uani 1 1 d . . . . .
H24 H 0.022634 0.566364 0.364757 0.037 Uiso 1 1 calc R . . . .
C25 C 0.0373(9) 0.4090(6) 0.3301(5) 0.042(2) Uani 1 1 d . . . . .
H25A H 0.008539 0.367813 0.286262 0.063 Uiso 1 1 calc GR . . . .
H25B H -0.018506 0.389665 0.380905 0.063 Uiso 1 1 calc GR . . . .
H25C H 0.139691 0.393622 0.332897 0.063 Uiso 1 1 calc GR . . . .
C26 C -0.1441(8) 0.5527(6) 0.2986(5) 0.0327(18) Uani 1 1 d . . . . .
H26A H -0.154008 0.626234 0.280131 0.049 Uiso 1 1 calc GR . . . .
H26B H -0.210140 0.543942 0.348088 0.049 Uiso 1 1 calc GR . . . .
H26C H -0.166809 0.504375 0.257279 0.049 Uiso 1 1 calc GR . . . .
B1 B 0.4085(8) 0.7555(6) 0.1979(5) 0.0195(16) Uani 1 1 d . . . . .
B2 B 0.2153(8) 0.6371(6) 0.2630(5) 0.0220(17) Uani 1 1 d . . . . .
Cl1 Cl 0.4698(2) 0.17490(17) 0.16820(13) 0.0426(5) Uani 1 1 d . . . . .
Cl2 Cl 0.5900(2) 0.34975(16) 0.24529(14) 0.0458(5) Uani 1 1 d . . . . .
C27 C 0.5035(9) 0.2290(6) 0.2603(5) 0.0353(19) Uani 1 1 d . . . . .
H27A H 0.564645 0.177277 0.286932 0.042 Uiso 1 1 calc R . . . .
H27B H 0.411599 0.241915 0.296046 0.042 Uiso 1 1 calc R . . . .
Cl3 Cl 0.8789(5) 0.1172(3) 0.02228(18) 0.1183(17) Uani 1 1 d . . . . .
Cl4 Cl 1.0295(4) 0.2500(3) 0.11050(19) 0.1002(13) Uani 1 1 d . . . . .
C28 C 0.8664(10) 0.1948(8) 0.1072(5) 0.052(2) Uani 1 1 d . . . . .
H28A H 0.842143 0.151028 0.155494 0.063 Uiso 1 1 calc R . . . .
H28B H 0.789691 0.251835 0.106235 0.063 Uiso 1 1 calc R . . . .
Br1 Br 0.78333(8) 0.04096(6) 0.29234(5) 0.0339(2) Uani 1 1 d . . . . .
Br2 Br 0.73690(8) 0.68550(7) 0.50482(5) 0.0365(2) Uani 1 1 d . . . . .

loop_
_atom_site_aniso_label
_atom_site_aniso_U_11
_atom_site_aniso_U_22
_atom_site_aniso_U_33
_atom_site_aniso_U_23
_atom_site_aniso_U_13
_atom_site_aniso_U_12
O1 0.024(3) 0.021(2) 0.021(2) -0.0044(19) 0.002(2) -0.005(2)
N1 0.018(3) 0.019(3) 0.022(3) 0.002(2) 0.000(2) -0.005(2)
N2 0.018(3) 0.020(3) 0.022(3) -0.002(2) -0.003(2) -0.001(2)
N3 0.016(3) 0.016(3) 0.026(3) -0.004(2) 0.004(2) -0.002(2)
N4 0.020(3) 0.022(3) 0.024(3) -0.001(2) -0.004(2) -0.001(2)
N5 0.015(3) 0.022(3) 0.027(3) 0.002(2) 0.002(2) -0.003(2)
N6 0.022(3) 0.024(3) 0.025(3) -0.002(2) -0.004(3) -0.002(2)
C1 0.018(3) 0.018(3) 0.023(4) -0.002(3) 0.002(3) -0.007(3)
C2 0.022(3) 0.022(4) 0.020(4) -0.001(3) -0.001(3) -0.004(3)
C3 0.019(3) 0.022(4) 0.025(4) -0.006(3) 0.005(3) -0.003(3)
C4 0.024(4) 0.030(4) 0.027(4) 0.003(3) -0.009(3) 0.000(3)
C5 0.034(4) 0.030(4) 0.022(4) -0.006(3) -0.004(3) -0.004(3)
C6 0.025(4) 0.023(4) 0.034(4) -0.006(3) 0.005(3) 0.000(3)
C7 0.029(4) 0.029(4) 0.024(4) -0.003(3) -0.006(3) -0.002(3)
C8 0.025(4) 0.015(3) 0.030(4) 0.002(3) 0.002(3) -0.002(3)
C9 0.028(4) 0.030(4) 0.045(5) 0.000(4) 0.002(4) -0.007(3)
C10 0.039(5) 0.028(4) 0.048(5) 0.014(4) 0.005(4) -0.006(4)
C11 0.019(4) 0.030(4) 0.027(4) -0.009(3) 0.004(3) -0.005(3)
C12 0.032(4) 0.034(4) 0.032(4) -0.006(3) -0.001(3) -0.004(3)
C13 0.030(4) 0.022(4) 0.040(5) -0.006(3) -0.001(3) 0.003(3)
C14 0.020(3) 0.013(3) 0.024(4) 0.004(3) 0.001(3) -0.006(3)
C15 0.022(4) 0.038(4) 0.022(4) 0.002(3) -0.001(3) -0.014(3)
C16 0.022(4) 0.032(4) 0.024(4) -0.006(3) 0.003(3) -0.004(3)
C17 0.026(4) 0.021(4) 0.042(5) 0.007(3) -0.006(3) -0.003(3)
C18 0.035(5) 0.070(6) 0.025(4) 0.006(4) -0.003(4) -0.006(4)
C19 0.034(5) 0.070(7) 0.038(5) -0.022(5) 0.003(4) -0.003(4)
C20 0.016(3) 0.029(4) 0.032(4) 0.004(3) 0.000(3) 0.000(3)
C21 0.019(4) 0.027(4) 0.038(4) -0.009(3) -0.001(3) -0.002(3)
C22 0.024(4) 0.039(5) 0.033(4) -0.005(3) -0.002(3) -0.001(3)
C23 0.034(4) 0.027(4) 0.048(5) -0.016(4) 0.001(4) -0.008(3)
C24 0.023(4) 0.041(5) 0.029(4) 0.005(3) -0.002(3) -0.015(3)
C25 0.040(5) 0.040(5) 0.048(5) 0.017(4) -0.012(4) -0.012(4)
C26 0.023(4) 0.033(4) 0.040(5) 0.004(4) 0.002(3) -0.006(3)
B1 0.023(4) 0.017(4) 0.019(4) 0.001(3) -0.004(3) -0.001(3)
B2 0.019(4) 0.020(4) 0.026(4) 0.004(3) -0.002(3) 0.004(3)
Cl1 0.0418(12) 0.0472(12) 0.0384(12) 0.0025(9) -0.0016(9) -0.0072(10)
Cl2 0.0515(13) 0.0299(11) 0.0550(14) 0.0055(9) -0.0022(11) -0.0070(9)
C27 0.037(5) 0.030(4) 0.036(5) 0.003(3) -0.001(4) 0.003(4)
Cl3 0.155(4) 0.152(3) 0.0516(18) -0.030(2) 0.018(2) -0.117(3)
Cl4 0.130(3) 0.120(3) 0.0637(19) 0.0026(18) -0.0237(19) -0.092(2)
C28 0.058(6) 0.061(6) 0.037(5) 0.003(4) -0.001(5) -0.013(5)
Br1 0.0285(4) 0.0322(4) 0.0419(5) 0.0026(3) -0.0067(3) -0.0038(3)
Br2 0.0305(4) 0.0387(5) 0.0406(5) 0.0081(4) -0.0040(4) -0.0055(3)

loop_
_atom_type_symbol
_atom_type_description
_atom_type_scat_dispersion_real
_atom_type_scat_dispersion_imag
_atom_type_scat_source
C C 0.0033 0.0016 'International Tables Vol C Tables 4.2.6.8 and 6.1.1.4'
H H 0.0000 0.0000 'International Tables Vol C Tables 4.2.6.8 and 6.1.1.4'
B B 0.0013 0.0007 'International Tables Vol C Tables 4.2.6.8 and 6.1.1.4'
Br Br -0.2901 2.4595 'International Tables Vol C Tables 4.2.6.8 and 6.1.1.4'
Cl Cl 0.1484 0.1585 'International Tables Vol C Tables 4.2.6.8 and 6.1.1.4'
N N 0.0061 0.0033 'International Tables Vol C Tables 4.2.6.8 and 6.1.1.4'
O O 0.0106 0.0060 'International Tables Vol C Tables 4.2.6.8 and 6.1.1.4'

loop_
_geom_angle_atom_site_label_1
_geom_angle_atom_site_label_2
_geom_angle_atom_site_label_3
_geom_angle
_geom_angle_site_symmetry_1
_geom_angle_site_symmetry_3
_geom_angle_publ_flag
B1 O1 B2 131.5(6) . . ?
C1 N1 C2 110.6(5) . . ?
C1 N1 C4 124.8(6) . . ?
C2 N1 C4 124.4(6) . . ?
C1 N2 C3 110.4(6) . . ?
C1 N2 C7 125.6(6) . . ?
C3 N2 C7 124.0(6) . . ?
C8 N3 C11 112.9(5) . . ?
B1 N3 C8 122.0(6) . . ?
B1 N3 C11 124.9(6) . . ?
C14 N4 C15 109.8(6) . . ?
C14 N4 C17 125.4(6) . . ?
C15 N4 C17 124.6(6) . . ?
C14 N5 C16 111.0(6) . . ?
C14 N5 C20 124.9(6) . . ?
C16 N5 C20 123.8(6) . . ?
C21 N6 C24 114.6(5) . . ?
B2 N6 C21 124.3(6) . . ?
B2 N6 C24 121.0(6) . . ?
N1 C1 N2 105.9(6) . . ?
N1 C1 B1 128.3(6) . . ?
N2 C1 B1 125.8(6) . . ?
N1 C2 C5 121.9(6) . . ?
C3 C2 N1 106.9(6) . . ?
C3 C2 C5 131.1(6) . . ?
N2 C3 C6 121.9(6) . . ?
C2 C3 N2 106.2(6) . . ?
C2 C3 C6 131.9(6) . . ?
N1 C4 H4A 109.5 . . ?
N1 C4 H4B 109.5 . . ?
N1 C4 H4C 109.5 . . ?
H4A C4 H4B 109.5 . . ?
H4A C4 H4C 109.5 . . ?
H4B C4 H4C 109.5 . . ?
C2 C5 H5A 109.5 . . ?
C2 C5 H5B 109.5 . . ?
C2 C5 H5C 109.5 . . ?
H5A C5 H5B 109.5 . . ?
H5A C5 H5C 109.5 . . ?
H5B C5 H5C 109.5 . . ?
C3 C6 H6A 109.5 . . ?
C3 C6 H6B 109.5 . . ?
C3 C6 H6C 109.5 . . ?
H6A C6 H6B 109.5 . . ?
H6A C6 H6C 109.5 . . ?
H6B C6 H6C 109.5 . . ?
N2 C7 H7A 109.5 . . ?
N2 C7 H7B 109.5 . . ?
N2 C7 H7C 109.5 . . ?
H7A C7 H7B 109.5 . . ?
H7A C7 H7C 109.5 . . ?
H7B C7 H7C 109.5 . . ?
N3 C8 H8 106.6 . . ?
N3 C8 C9 113.0(5) . . ?
N3 C8 C10 111.0(6) . . ?
C9 C8 H8 106.6 . . ?
C9 C8 C10 112.4(6) . . ?
C10 C8 H8 106.6 . . ?
C8 C9 H9A 109.5 . . ?
C8 C9 H9B 109.5 . . ?
C8 C9 H9C 109.5 . . ?
H9A C9 H9B 109.5 . . ?
H9A C9 H9C 109.5 . . ?
H9B C9 H9C 109.5 . . ?
C8 C10 H10A 109.5 . . ?
C8 C10 H10B 109.5 . . ?
C8 C10 H10C 109.5 . . ?
H10A C10 H10B 109.5 . . ?
H10A C10 H10C 109.5 . . ?
H10B C10 H10C 109.5 . . ?
N3 C11 H11 106.8 . . ?
N3 C11 C12 111.4(6) . . ?
N3 C11 C13 110.8(6) . . ?
C12 C11 H11 106.8 . . ?
C12 C11 C13 113.8(6) . . ?
C13 C11 H11 106.8 . . ?
C11 C12 H12A 109.5 . . ?
C11 C12 H12B 109.5 . . ?
C11 C12 H12C 109.5 . . ?
H12A C12 H12B 109.5 . . ?
H12A C12 H12C 109.5 . . ?
H12B C12 H12C 109.5 . . ?
C11 C13 H13A 109.5 . . ?
C11 C13 H13B 109.5 . . ?
C11 C13 H13C 109.5 . . ?
H13A C13 H13B 109.5 . . ?
H13A C13 H13C 109.5 . . ?
H13B C13 H13C 109.5 . . ?
N4 C14 B2 127.3(6) . . ?
N5 C14 N4 105.8(6) . . ?
N5 C14 B2 126.9(6) . . ?
N4 C15 C18 122.4(7) . . ?
C16 C15 N4 106.8(6) . . ?
C16 C15 C18 130.8(7) . . ?
N5 C16 C19 121.5(7) . . ?
C15 C16 N5 106.6(6) . . ?
C15 C16 C19 131.8(7) . . ?
N4 C17 H17A 109.5 . . ?
N4 C17 H17B 109.5 . . ?
N4 C17 H17C 109.5 . . ?
H17A C17 H17B 109.5 . . ?
H17A C17 H17C 109.5 . . ?
H17B C17 H17C 109.5 . . ?
C15 C18 H18A 109.5 . . ?
C15 C18 H18B 109.5 . . ?
C15 C18 H18C 109.5 . . ?
H18A C18 H18B 109.5 . . ?
H18A C18 H18C 109.5 . . ?
H18B C18 H18C 109.5 . . ?
C16 C19 H19A 109.5 . . ?
C16 C19 H19B 109.5 . . ?
C16 C19 H19C 109.5 . . ?
H19A C19 H19B 109.5 . . ?
H19A C19 H19C 109.5 . . ?
H19B C19 H19C 109.5 . . ?
N5 C20 H20A 109.5 . . ?
N5 C20 H20B 109.5 . . ?
N5 C20 H20C 109.5 . . ?
H20A C20 H20B 109.5 . . ?
H20A C20 H20C 109.5 . . ?
H20B C20 H20C 109.5 . . ?
N6 C21 H21 106.5 . . ?
N6 C21 C22 111.1(6) . . ?
N6 C21 C23 111.7(6) . . ?
C22 C21 H21 106.5 . . ?
C23 C21 H21 106.5 . . ?
C23 C21 C22 114.1(6) . . ?
C21 C22 H22A 109.5 . . ?
C21 C22 H22B 109.5 . . ?
C21 C22 H22C 109.5 . . ?
H22A C22 H22B 109.5 . . ?
H22A C22 H22C 109.5 . . ?
H22B C22 H22C 109.5 . . ?
C21 C23 H23A 109.5 . . ?
C21 C23 H23B 109.5 . . ?
C21 C23 H23C 109.5 . . ?
H23A C23 H23B 109.5 . . ?
H23A C23 H23C 109.5 . . ?
H23B C23 H23C 109.5 . . ?
N6 C24 H24 107.5 . . ?
N6 C24 C25 111.1(6) . . ?
N6 C24 C26 111.6(6) . . ?
C25 C24 H24 107.5 . . ?
C26 C24 H24 107.5 . . ?
C26 C24 C25 111.4(6) . . ?
C24 C25 H25A 109.5 . . ?
C24 C25 H25B 109.5 . . ?
C24 C25 H25C 109.5 . . ?
H25A C25 H25B 109.5 . . ?
H25A C25 H25C 109.5 . . ?
H25B C25 H25C 109.5 . . ?
C24 C26 H26A 109.5 . . ?
C24 C26 H26B 109.5 . . ?
C24 C26 H26C 109.5 . . ?
H26A C26 H26B 109.5 . . ?
H26A C26 H26C 109.5 . . ?
H26B C26 H26C 109.5 . . ?
O1 B1 C1 119.5(6) . . ?
N3 B1 O1 122.0(6) . . ?
N3 B1 C1 118.3(6) . . ?
O1 B2 C14 119.0(6) . . ?
N6 B2 O1 121.9(7) . . ?
N6 B2 C14 119.0(6) . . ?
Cl1 C27 Cl2 111.2(4) . . ?
Cl1 C27 H27A 109.4 . . ?
Cl1 C27 H27B 109.4 . . ?
Cl2 C27 H27A 109.4 . . ?
Cl2 C27 H27B 109.4 . . ?
H27A C27 H27B 108.0 . . ?
Cl3 C28 Cl4 108.9(5) . . ?
Cl3 C28 H28A 109.9 . . ?
Cl3 C28 H28B 109.9 . . ?
Cl4 C28 H28A 109.9 . . ?
Cl4 C28 H28B 109.9 . . ?
H28A C28 H28B 108.3 . . ?

loop_
_geom_bond_atom_site_label_1
_geom_bond_atom_site_label_2
_geom_bond_distance
_geom_bond_site_symmetry_2
_geom_bond_publ_flag
O1 B1 1.393(8) . ?
O1 B2 1.408(9) . ?
N1 C1 1.342(8) . ?
N1 C2 1.389(8) . ?
N1 C4 1.466(8) . ?
N2 C1 1.352(8) . ?
N2 C3 1.396(8) . ?
N2 C7 1.455(8) . ?
N3 C8 1.498(8) . ?
N3 C11 1.502(8) . ?
N3 B1 1.373(9) . ?
N4 C14 1.353(8) . ?
N4 C15 1.394(9) . ?
N4 C17 1.457(9) . ?
N5 C14 1.340(8) . ?
N5 C16 1.380(9) . ?
N5 C20 1.482(8) . ?
N6 C21 1.495(9) . ?
N6 C24 1.501(9) . ?
N6 B2 1.381(10) . ?
C1 B1 1.594(10) . ?
C2 C3 1.355(10) . ?
C2 C5 1.493(9) . ?
C3 C6 1.493(9) . ?
C4 H4A 0.9800 . ?
C4 H4B 0.9800 . ?
C4 H4C 0.9800 . ?
C5 H5A 0.9800 . ?
C5 H5B 0.9800 . ?
C5 H5C 0.9800 . ?
C6 H6A 0.9800 . ?
C6 H6B 0.9800 . ?
C6 H6C 0.9800 . ?
C7 H7A 0.9800 . ?
C7 H7B 0.9800 . ?
C7 H7C 0.9800 . ?
C8 H8 1.0000 . ?
C8 C9 1.519(10) . ?
C8 C10 1.520(10) . ?
C9 H9A 0.9800 . ?
C9 H9B 0.9800 . ?
C9 H9C 0.9800 . ?
C10 H10A 0.9800 . ?
C10 H10B 0.9800 . ?
C10 H10C 0.9800 . ?
C11 H11 1.0000 . ?
C11 C12 1.512(10) . ?
C11 C13 1.519(10) . ?
C12 H12A 0.9800 . ?
C12 H12B 0.9800 . ?
C12 H12C 0.9800 . ?
C13 H13A 0.9800 . ?
C13 H13B 0.9800 . ?
C13 H13C 0.9800 . ?
C14 B2 1.578(10) . ?
C15 C16 1.350(10) . ?
C15 C18 1.492(10) . ?
C16 C19 1.478(10) . ?
C17 H17A 0.9800 . ?
C17 H17B 0.9800 . ?
C17 H17C 0.9800 . ?
C18 H18A 0.9800 . ?
C18 H18B 0.9800 . ?
C18 H18C 0.9800 . ?
C19 H19A 0.9800 . ?
C19 H19B 0.9800 . ?
C19 H19C 0.9800 . ?
C20 H20A 0.9800 . ?
C20 H20B 0.9800 . ?
C20 H20C 0.9800 . ?
C21 H21 1.0000 . ?
C21 C22 1.521(10) . ?
C21 C23 1.511(10) . ?
C22 H22A 0.9800 . ?
C22 H22B 0.9800 . ?
C22 H22C 0.9800 . ?
C23 H23A 0.9800 . ?
C23 H23B 0.9800 . ?
C23 H23C 0.9800 . ?
C24 H24 1.0000 . ?
C24 C25 1.526(11) . ?
C24 C26 1.524(10) . ?
C25 H25A 0.9800 . ?
C25 H25B 0.9800 . ?
C25 H25C 0.9800 . ?
C26 H26A 0.9800 . ?
C26 H26B 0.9800 . ?
C26 H26C 0.9800 . ?
Cl1 C27 1.770(8) . ?
Cl2 C27 1.772(8) . ?
C27 H27A 0.9900 . ?
C27 H27B 0.9900 . ?
Cl3 C28 1.721(9) . ?
Cl4 C28 1.732(10) . ?
C28 H28A 0.9900 . ?
C28 H28B 0.9900 . ?

loop_
_geom_torsion_atom_site_label_1
_geom_torsion_atom_site_label_2
_geom_torsion_atom_site_label_3
_geom_torsion_atom_site_label_4
_geom_torsion
_geom_torsion_site_symmetry_1
_geom_torsion_site_symmetry_2
_geom_torsion_site_symmetry_3
_geom_torsion_site_symmetry_4
_geom_torsion_publ_flag
N1 C1 B1 O1 105.2(8) . . . . ?
N1 C1 B1 N3 -80.0(9) . . . . ?
N1 C2 C3 N2 0.3(7) . . . . ?
N1 C2 C3 C6 -177.5(7) . . . . ?
N2 C1 B1 O1 -79.3(9) . . . . ?
N2 C1 B1 N3 95.5(8) . . . . ?
N4 C14 B2 O1 -77.4(9) . . . . ?
N4 C14 B2 N6 100.7(8) . . . . ?
N4 C15 C16 N5 0.8(8) . . . . ?
N4 C15 C16 C19 -177.8(8) . . . . ?
N5 C14 B2 O1 101.8(8) . . . . ?
N5 C14 B2 N6 -80.2(9) . . . . ?
C1 N1 C2 C3 0.1(7) . . . . ?
C1 N1 C2 C5 -180.0(6) . . . . ?
C1 N2 C3 C2 -0.6(7) . . . . ?
C1 N2 C3 C6 177.5(6) . . . . ?
C2 N1 C1 N2 -0.4(7) . . . . ?
C2 N1 C1 B1 175.8(6) . . . . ?
C3 N2 C1 N1 0.6(7) . . . . ?
C3 N2 C1 B1 -175.7(6) . . . . ?
C4 N1 C1 N2 -175.0(6) . . . . ?
C4 N1 C1 B1 1.2(10) . . . . ?
C4 N1 C2 C3 174.6(6) . . . . ?
C4 N1 C2 C5 -5.4(10) . . . . ?
C5 C2 C3 N2 -179.6(7) . . . . ?
C5 C2 C3 C6 2.5(13) . . . . ?
C7 N2 C1 N1 178.0(6) . . . . ?
C7 N2 C1 B1 1.7(10) . . . . ?
C7 N2 C3 C2 -178.0(6) . . . . ?
C7 N2 C3 C6 0.1(10) . . . . ?
C8 N3 C11 C12 -115.7(6) . . . . ?
C8 N3 C11 C13 116.5(6) . . . . ?
C8 N3 B1 O1 176.5(6) . . . . ?
C8 N3 B1 C1 1.8(10) . . . . ?
C11 N3 C8 C9 -59.7(8) . . . . ?
C11 N3 C8 C10 67.6(7) . . . . ?
C11 N3 B1 O1 0.7(11) . . . . ?
C11 N3 B1 C1 -174.0(6) . . . . ?
C14 N4 C15 C16 -1.4(8) . . . . ?
C14 N4 C15 C18 177.7(6) . . . . ?
C14 N5 C16 C15 0.1(8) . . . . ?
C14 N5 C16 C19 178.9(7) . . . . ?
C15 N4 C14 N5 1.4(7) . . . . ?
C15 N4 C14 B2 -179.3(6) . . . . ?
C16 N5 C14 N4 -0.9(7) . . . . ?
C16 N5 C14 B2 179.8(6) . . . . ?
C17 N4 C14 N5 177.0(6) . . . . ?
C17 N4 C14 B2 -3.7(10) . . . . ?
C17 N4 C15 C16 -177.1(6) . . . . ?
C17 N4 C15 C18 2.0(10) . . . . ?
C18 C15 C16 N5 -178.2(7) . . . . ?
C18 C15 C16 C19 3.2(14) . . . . ?
C20 N5 C14 N4 -174.8(6) . . . . ?
C20 N5 C14 B2 5.9(10) . . . . ?
C20 N5 C16 C15 174.0(6) . . . . ?
C20 N5 C16 C19 -7.1(10) . . . . ?
C21 N6 C24 C25 63.9(8) . . . . ?
C21 N6 C24 C26 -61.1(8) . . . . ?
C21 N6 B2 O1 -0.8(10) . . . . ?
C21 N6 B2 C14 -178.8(6) . . . . ?
C24 N6 C21 C22 117.7(6) . . . . ?
C24 N6 C21 C23 -113.7(7) . . . . ?
C24 N6 B2 O1 176.7(6) . . . . ?
C24 N6 B2 C14 -1.3(10) . . . . ?
B1 O1 B2 N6 163.6(7) . . . . ?
B1 O1 B2 C14 -18.4(10) . . . . ?
B1 N3 C8 C9 124.0(7) . . . . ?
B1 N3 C8 C10 -108.6(7) . . . . ?
B1 N3 C11 C12 60.4(9) . . . . ?
B1 N3 C11 C13 -67.4(8) . . . . ?
B2 O1 B1 N3 165.1(7) . . . . ?
B2 O1 B1 C1 -20.3(11) . . . . ?
B2 N6 C21 C22 -64.6(8) . . . . ?
B2 N6 C21 C23 63.9(9) . . . . ?
B2 N6 C24 C25 -113.9(7) . . . . ?
B2 N6 C24 C26 121.1(7) . . . . ?
